data_4306496
loop_
_publ_author_name
'Haitao Zhang'
'Bo Li'
'Jinyu Sun'
'Rodolphe Cl\'erac'
'Evgeny V. Dikarev'

_publ_section_title
;
Fluorinated \b-Diketonates of the First Row Divalent Transition Metals: New
Approach to the Synthesis of Unsolvated Species
;
_journal_name_full 'Inorganic Chemistry'
_journal_page_first 10046
_journal_page_last 10052
_journal_paper_doi 10.1021/ic801320p
_journal_volume 47
_journal_year 2008
_chemical_formula_moiety
;
 Mn3 (C F3 C O C H C O C F3)6
;
_chemical_formula_sum 'C30 H6 F36 Mn3 O12'
_chemical_formula_weight 1407.17
_chemical_melting_point ?
_chemical_name_systematic
; 
 hexa(hexafluoroacetylacetonate)-trimanganese(II,II,II) 
;
_space_group_IT_number 167
_symmetry_cell_setting trigonal
_symmetry_space_group_name_Hall '-P 3* 2n'
_symmetry_space_group_name_H-M 'R -3 c :R'
_atom_sites_solution_hydrogens difmap
_atom_sites_solution_primary direct
_atom_sites_solution_secondary difmap
_audit_creation_method SHELXL-97
_cell_angle_alpha 109.942(17)
_cell_angle_beta 109.942(17)
_cell_angle_gamma 109.942(17)
_cell_formula_units_Z 1
_cell_length_a 11.1975(13)
_cell_length_b 11.1975(13)
_cell_length_c 11.1975(13)
_cell_measurement_reflns_used 4671
_cell_measurement_temperature 173(2)
_cell_measurement_theta_max 28.19
_cell_measurement_theta_min 2.22
_cell_volume 1061.5(5)
_computing_cell_refinement 'SMART, SAINT'
_computing_data_collection SMART
_computing_data_reduction SAINT
_computing_molecular_graphics 'SHELXP-93 (Sheldrick, 1993)'
_computing_publication_material 'SHELXCIF-93 (Sheldrick, 1993)'
_computing_structure_refinement 'SHELXL-97 (Sheldrick, 1997)'
_computing_structure_solution 'SHELXS-97 (Sheldrick, 1990)'
_diffrn_ambient_temperature 173(2)
_diffrn_measured_fraction_theta_full 1.000
_diffrn_measured_fraction_theta_max 0.977
_diffrn_measurement_device_type 'Bruker SMART APEX CCD'
_diffrn_measurement_method '0.3 deg wide \w exposures'
_diffrn_radiation_monochromator graphite
_diffrn_radiation_source 'fine-focus sealed tube'
_diffrn_radiation_type MoK\a
_diffrn_radiation_wavelength 0.71073
_diffrn_reflns_av_R_equivalents 0.0252
_diffrn_reflns_av_sigmaI/netI 0.0148
_diffrn_reflns_limit_h_max 14
_diffrn_reflns_limit_h_min -14
_diffrn_reflns_limit_k_max 14
_diffrn_reflns_limit_k_min -14
_diffrn_reflns_limit_l_max 14
_diffrn_reflns_limit_l_min -14
_diffrn_reflns_number 8469
_diffrn_reflns_theta_full 25.00
_diffrn_reflns_theta_max 28.27
_diffrn_reflns_theta_min 2.22
_diffrn_standards_decay_% 0
_diffrn_standards_interval_count na
_diffrn_standards_interval_time na
_diffrn_standards_number 'none (area detector data)'
_exptl_absorpt_coefficient_mu 1.098
_exptl_absorpt_correction_T_max 0.9271
_exptl_absorpt_correction_T_min 0.8795
_exptl_absorpt_correction_type 'multi-scan (SADABS)'
_exptl_crystal_colour yellow
_exptl_crystal_density_diffrn 2.201
_exptl_crystal_density_meas ?
_exptl_crystal_density_method .
_exptl_crystal_description block
_exptl_crystal_F_000 681
_exptl_crystal_size_max 0.12
_exptl_crystal_size_mid 0.09
_exptl_crystal_size_min 0.07
_refine_diff_density_max 0.295
_refine_diff_density_min -0.256
_refine_diff_density_rms 0.067
_refine_ls_extinction_coef noref
_refine_ls_extinction_method none
_refine_ls_goodness_of_fit_ref 1.200
_refine_ls_hydrogen_treatment refxyz
_refine_ls_matrix_type full
_refine_ls_number_parameters 69
_refine_ls_number_reflns 866
_refine_ls_number_restraints 1
_refine_ls_restrained_S_all 1.200
_refine_ls_R_factor_all 0.0726
_refine_ls_R_factor_gt 0.0608
_refine_ls_shift/su_max 0.000
_refine_ls_shift/su_mean 0.000
_refine_ls_structure_factor_coef Fsqd
_refine_ls_weighting_details 'calc w=1/[\s^2^(Fo^2^)+(0.0261P)^2^+2.4718P] where P=(Fo^2^+2Fc^2^)/3'
_refine_ls_weighting_scheme calc
_refine_ls_wR_factor_gt 0.1252
_refine_ls_wR_factor_ref 0.1296
_reflns_number_gt 728
_reflns_number_total 866
_reflns_threshold_expression >2sigma(I)
_cod_data_source_file ic801320p_si_001_2.cif
_cod_data_source_block Mn3(CF3COCHCOCF3)6_(1)
_cod_depositor_comments
;
The following automatic conversions were performed:

'_chemical_melting_point' value 'not measured' was changed to '?' -
the value is undefined or not given.

Automatic conversion script
Id: cif_fix_values 1646 2011-03-28 12:23:43Z adriana 
;
_cod_original_cell_volume 1061.5(2)
_cod_original_sg_symbol_H-M 'R -3 c'
_cod_database_code 4306496

loop_
_symmetry_equiv_pos_as_xyz
'x, y, z'
'z, x, y'
'y, z, x'
'-y+1/2, -x+1/2, -z+1/2'
'-x+1/2, -z+1/2, -y+1/2'
'-z+1/2, -y+1/2, -x+1/2'
'-x, -y, -z'
'-z, -x, -y'
'-y, -z, -x'
'y-1/2, x-1/2, z-1/2'
'x-1/2, z-1/2, y-1/2'
'z-1/2, y-1/2, x-1/2'

loop_
_atom_site_label
_atom_site_type_symbol
_atom_site_fract_x
_atom_site_fract_y
_atom_site_fract_z
_atom_site_U_iso_or_equiv
_atom_site_adp_type
_atom_site_occupancy
_atom_site_symmetry_multiplicity
_atom_site_calc_flag
_atom_site_refinement_flags
_atom_site_disorder_assembly
_atom_site_disorder_group
Mn1 Mn 0.0000 0.0000 0.0000 0.0309(5) Uani 0.50 6 d SP . .
Mn2 Mn 0.28430(13) 0.28430(13) 0.28430(13) 0.0282(4) Uani 0.50 3 d SP . .
O1 O 0.072(2) 0.236(3) 0.1136(18) 0.0319(18) Uani 0.50 1 d P . .
O1X O 0.051(2) 0.238(3) 0.0789(18) 0.0319(18) Uani 0.50 1 d P . .
C1 C -0.1172(5) 0.2875(4) -0.0243(4) 0.0489(9) Uani 1 1 d . . .
F1 F -0.0626(3) 0.3383(3) -0.0974(3) 0.0735(9) Uani 1 1 d . . .
F2 F -0.1947(3) 0.3470(3) 0.0023(3) 0.0696(8) Uani 1 1 d . . .
F3 F -0.2097(3) 0.1424(3) -0.1178(3) 0.0678(8) Uani 1 1 d . . .
C2 C 0.0099(4) 0.3215(4) 0.1165(4) 0.0377(8) Uani 1 1 d . . .
C3 C 0.0581(3) 0.4419(3) 0.2500 0.0365(10) Uani 1 2 d SD . .
H3 H 0.0067(11) 0.4933(11) 0.2500 0.044 Uiso 1 2 d SD . .

loop_
_atom_site_aniso_label
_atom_site_aniso_U_11
_atom_site_aniso_U_22
_atom_site_aniso_U_33
_atom_site_aniso_U_23
_atom_site_aniso_U_13
_atom_site_aniso_U_12
Mn1 0.0309(7) 0.0309(7) 0.0309(7) 0.0160(8) 0.0160(8) 0.0160(8)
Mn2 0.0290(6) 0.0290(6) 0.0290(6) 0.0158(6) 0.0158(6) 0.0158(6)
O1 0.034(5) 0.0369(14) 0.031(7) 0.020(4) 0.015(5) 0.024(3)
O1X 0.034(5) 0.0369(14) 0.031(7) 0.020(4) 0.015(5) 0.024(3)
C1 0.057(2) 0.042(2) 0.042(2) 0.0187(17) 0.0229(18) 0.0267(19)
F1 0.093(2) 0.088(2) 0.0587(16) 0.0504(15) 0.0414(15) 0.0493(17)
F2 0.0647(16) 0.0814(18) 0.0484(14) 0.0182(13) 0.0148(12) 0.0540(15)
F3 0.0649(17) 0.0481(14) 0.0523(15) 0.0123(12) 0.0148(12) 0.0225(13)
C2 0.0402(18) 0.0372(18) 0.0438(19) 0.0226(15) 0.0249(16) 0.0227(15)
C3 0.040(2) 0.040(2) 0.040(3) 0.0222(19) 0.0222(19) 0.028(2)

loop_
_atom_type_symbol
_atom_type_description
_atom_type_scat_dispersion_real
_atom_type_scat_dispersion_imag
_atom_type_scat_source
C C 0.0033 0.0016 'International Tables Vol C Tables 4.2.6.8 and 6.1.1.4'
H H 0.0000 0.0000 'International Tables Vol C Tables 4.2.6.8 and 6.1.1.4'
O O 0.0106 0.0060 'International Tables Vol C Tables 4.2.6.8 and 6.1.1.4'
F F 0.0171 0.0103 'International Tables Vol C Tables 4.2.6.8 and 6.1.1.4'
Mn Mn 0.3368 0.7283 'International Tables Vol C Tables 4.2.6.8 and 6.1.1.4'

loop_
_geom_angle_atom_site_label_1
_geom_angle_atom_site_label_2
_geom_angle_atom_site_label_3
_geom_angle
_geom_angle_site_symmetry_1
_geom_angle_site_symmetry_3
_geom_angle_publ_flag
O1 Mn1 O1 76.4(6) 9 8 ?
O1 Mn1 O1 180.0(7) 9 3 ?
O1 Mn1 O1 103.6(6) 8 3 ?
O1 Mn1 O1 103.6(6) 9 . ?
O1 Mn1 O1 103.6(6) 8 . ?
O1 Mn1 O1 76.4(6) 3 . ?
O1 Mn1 O1 76.4(6) 9 7 ?
O1 Mn1 O1 76.4(6) 8 7 ?
O1 Mn1 O1 103.6(6) 3 7 ?
O1 Mn1 O1 180.0(16) . 7 ?
O1 Mn1 O1 103.6(6) 9 2 ?
O1 Mn1 O1 180.0(14) 8 2 ?
O1 Mn1 O1 76.4(6) 3 2 ?
O1 Mn1 O1 76.4(6) . 2 ?
O1 Mn1 O1 103.6(6) 7 2 ?
O1 Mn1 O1X 9.7(6) 9 9 ?
O1 Mn1 O1X 79.7(8) 8 9 ?
O1 Mn1 O1X 170.3(6) 3 9 ?
O1 Mn1 O1X 94.0(7) . 9 ?
O1 Mn1 O1X 86.0(7) 7 9 ?
O1 Mn1 O1X 100.3(8) 2 9 ?
O1 Mn1 O1X 86.0(7) 9 8 ?
O1 Mn1 O1X 9.7(6) 8 8 ?
O1 Mn1 O1X 94.0(7) 3 8 ?
O1 Mn1 O1X 100.3(8) . 8 ?
O1 Mn1 O1X 79.7(8) 7 8 ?
O1 Mn1 O1X 170.3(6) 2 8 ?
O1X Mn1 O1X 89.0(5) 9 8 ?
O1 Mn1 O1X 100.3(8) 9 . ?
O1 Mn1 O1X 94.0(7) 8 . ?
O1 Mn1 O1X 79.7(8) 3 . ?
O1 Mn1 O1X 9.7(6) . . ?
O1 Mn1 O1X 170.3(6) 7 . ?
O1 Mn1 O1X 86.0(7) 2 . ?
O1X Mn1 O1X 91.0(5) 9 . ?
O1X Mn1 O1X 91.0(5) 8 . ?
O1 Mn1 O1X 79.7(8) 9 7 ?
O1 Mn1 O1X 86.0(7) 8 7 ?
O1 Mn1 O1X 100.3(8) 3 7 ?
O1 Mn1 O1X 170.3(6) . 7 ?
O1 Mn1 O1X 9.7(6) 7 7 ?
O1 Mn1 O1X 94.0(7) 2 7 ?
O1X Mn1 O1X 89.0(5) 9 7 ?
O1X Mn1 O1X 89.0(5) 8 7 ?
O1X Mn1 O1X 180.0(15) . 7 ?
O1 Mn1 O1X 94.0(7) 9 2 ?
O1 Mn1 O1X 170.3(6) 8 2 ?
O1 Mn1 O1X 86.0(7) 3 2 ?
O1 Mn1 O1X 79.7(8) . 2 ?
O1 Mn1 O1X 100.3(8) 7 2 ?
O1 Mn1 O1X 9.7(6) 2 2 ?
O1X Mn1 O1X 91.0(5) 9 2 ?
O1X Mn1 O1X 180.0(15) 8 2 ?
O1X Mn1 O1X 89.0(5) . 2 ?
O1X Mn1 O1X 91.0(5) 7 2 ?
O1 Mn1 O1X 170.3(6) 9 3 ?
O1 Mn1 O1X 100.3(8) 8 3 ?
O1 Mn1 O1X 9.7(6) 3 3 ?
O1 Mn1 O1X 86.0(7) . 3 ?
O1 Mn1 O1X 94.0(7) 7 3 ?
O1 Mn1 O1X 79.7(8) 2 3 ?
O1X Mn1 O1X 180.0(4) 9 3 ?
O1X Mn1 O1X 91.0(5) 8 3 ?
O1X Mn1 O1X 89.0(5) . 3 ?
O1X Mn1 O1X 91.0(5) 7 3 ?
O1X Mn1 O1X 89.0(5) 2 3 ?
O1 Mn1 Mn2 45.6(4) 9 10 ?
O1 Mn1 Mn2 45.6(4) 8 10 ?
O1 Mn1 Mn2 134.4(4) 3 10 ?
O1 Mn1 Mn2 134.4(4) . 10 ?
O1 Mn1 Mn2 45.6(4) 7 10 ?
O1 Mn1 Mn2 134.4(4) 2 10 ?
O1X Mn1 Mn2 54.0(4) 9 10 ?
O1X Mn1 Mn2 54.0(4) 8 10 ?
O1X Mn1 Mn2 126.0(4) . 10 ?
O1X Mn1 Mn2 54.0(4) 7 10 ?
O1X Mn1 Mn2 126.0(4) 2 10 ?
O1X Mn1 Mn2 126.0(4) 3 10 ?
O1 Mn1 Mn2 134.4(4) 9 4 ?
O1 Mn1 Mn2 134.4(4) 8 4 ?
O1 Mn1 Mn2 45.6(4) 3 4 ?
O1 Mn1 Mn2 45.6(4) . 4 ?
O1 Mn1 Mn2 134.4(4) 7 4 ?
O1 Mn1 Mn2 45.6(4) 2 4 ?
O1X Mn1 Mn2 126.0(4) 9 4 ?
O1X Mn1 Mn2 126.0(4) 8 4 ?
O1X Mn1 Mn2 54.0(4) . 4 ?
O1X Mn1 Mn2 126.0(4) 7 4 ?
O1X Mn1 Mn2 54.0(4) 2 4 ?
O1X Mn1 Mn2 54.0(4) 3 4 ?
Mn2 Mn1 Mn2 180.0 10 4 ?
O1 Mn1 Mn2 45.6(4) 9 7 ?
O1 Mn1 Mn2 45.6(4) 8 7 ?
O1 Mn1 Mn2 134.4(4) 3 7 ?
O1 Mn1 Mn2 134.4(4) . 7 ?
O1 Mn1 Mn2 45.6(4) 7 7 ?
O1 Mn1 Mn2 134.4(4) 2 7 ?
O1X Mn1 Mn2 54.0(4) 9 7 ?
O1X Mn1 Mn2 54.0(4) 8 7 ?
O1X Mn1 Mn2 126.0(4) . 7 ?
O1X Mn1 Mn2 54.0(4) 7 7 ?
O1X Mn1 Mn2 126.0(4) 2 7 ?
O1X Mn1 Mn2 126.0(4) 3 7 ?
Mn2 Mn1 Mn2 0.00(11) 10 7 ?
Mn2 Mn1 Mn2 180.000(8) 4 7 ?
Mn2 Mn2 O1 117.6(7) 4 4 ?
Mn2 Mn2 O1 117.6(7) 4 6 ?
O1 Mn2 O1 100.3(9) 4 6 ?
Mn2 Mn2 O1 117.6(7) 4 5 ?
O1 Mn2 O1 100.3(9) 4 5 ?
O1 Mn2 O1 100.3(9) 6 5 ?
Mn2 Mn2 O1X 118.8(6) 4 5 ?
O1 Mn2 O1X 95.1(11) 4 5 ?
O1 Mn2 O1X 103.7(10) 6 5 ?
O1 Mn2 O1X 5.7(13) 5 5 ?
Mn2 Mn2 O1X 118.8(6) 4 4 ?
O1 Mn2 O1X 5.7(13) 4 4 ?
O1 Mn2 O1X 95.1(11) 6 4 ?
O1 Mn2 O1X 103.7(10) 5 4 ?
O1X Mn2 O1X 98.7(8) 5 4 ?
Mn2 Mn2 O1X 118.8(6) 4 6 ?
O1 Mn2 O1X 103.7(10) 4 6 ?
O1 Mn2 O1X 5.7(13) 6 6 ?
O1 Mn2 O1X 95.1(11) 5 6 ?
O1X Mn2 O1X 98.7(8) 5 6 ?
O1X Mn2 O1X 98.7(8) 4 6 ?
Mn2 Mn2 O1 45.0(6) 4 3 ?
O1 Mn2 O1 151.6(10) 4 3 ?
O1 Mn2 O1 108.0(13) 6 3 ?
O1 Mn2 O1 78.2(13) 5 3 ?
O1X Mn2 O1 81.5(2) 5 3 ?
O1X Mn2 O1 156.2(8) 4 3 ?
O1X Mn2 O1 104.7(2) 6 3 ?
Mn2 Mn2 O1 45.0(6) 4 2 ?
O1 Mn2 O1 108.0(13) 4 2 ?
O1 Mn2 O1 78.2(13) 6 2 ?
O1 Mn2 O1 151.6(10) 5 2 ?
O1X Mn2 O1 156.2(8) 5 2 ?
O1X Mn2 O1 104.7(2) 4 2 ?
O1X Mn2 O1 81.5(2) 6 2 ?
O1 Mn2 O1 75.5(9) 3 2 ?
Mn2 Mn2 O1 45.0(6) 4 . ?
O1 Mn2 O1 78.2(13) 4 . ?
O1 Mn2 O1 151.6(10) 6 . ?
O1 Mn2 O1 108.0(13) 5 . ?
O1X Mn2 O1 104.7(2) 5 . ?
O1X Mn2 O1 81.5(2) 4 . ?
O1X Mn2 O1 156.2(8) 6 . ?
O1 Mn2 O1 75.5(9) 3 . ?
O1 Mn2 O1 75.5(9) 2 . ?
Mn2 Mn2 Mn1 180.0(7) 4 4 ?
O1 Mn2 Mn1 62.4(7) 4 4 ?
O1 Mn2 Mn1 62.4(7) 6 4 ?
O1 Mn2 Mn1 62.4(7) 5 4 ?
O1X Mn2 Mn1 61.2(6) 5 4 ?
O1X Mn2 Mn1 61.2(6) 4 4 ?
O1X Mn2 Mn1 61.2(6) 6 4 ?
O1 Mn2 Mn1 135.0(6) 3 4 ?
O1 Mn2 Mn1 135.0(6) 2 4 ?
O1 Mn2 Mn1 135.0(6) . 4 ?
Mn2 Mn2 O1X 46.3(5) 4 2 ?
O1 Mn2 O1X 103.3(3) 4 2 ?
O1 Mn2 O1X 79.4(3) 6 2 ?
O1 Mn2 O1X 156.1(8) 5 2 ?
O1X Mn2 O1X 160.5(7) 5 2 ?
O1X Mn2 O1X 100.1(11) 4 2 ?
O1X Mn2 O1X 83.1(11) 6 2 ?
O1 Mn2 O1X 79.3(7) 3 2 ?
O1 Mn2 O1X 4.7(11) 2 2 ?
O1 Mn2 O1X 73.5(7) . 2 ?
Mn1 Mn2 O1X 133.7(5) 4 2 ?
Mn2 Mn2 O1X 46.3(5) 4 . ?
O1 Mn2 O1X 79.4(3) 4 . ?
O1 Mn2 O1X 156.1(8) 6 . ?
O1 Mn2 O1X 103.3(3) 5 . ?
O1X Mn2 O1X 100.1(11) 5 . ?
O1X Mn2 O1X 83.1(11) 4 . ?
O1X Mn2 O1X 160.5(7) 6 . ?
O1 Mn2 O1X 73.5(7) 3 . ?
O1 Mn2 O1X 79.3(7) 2 . ?
O1 Mn2 O1X 4.7(11) . . ?
Mn1 Mn2 O1X 133.7(5) 4 . ?
O1X Mn2 O1X 77.5(8) 2 . ?
Mn2 Mn2 O1X 46.3(5) 4 3 ?
O1 Mn2 O1X 156.1(8) 4 3 ?
O1 Mn2 O1X 103.3(3) 6 3 ?
O1 Mn2 O1X 79.4(3) 5 3 ?
O1X Mn2 O1X 83.1(11) 5 3 ?
O1X Mn2 O1X 160.5(7) 4 3 ?
O1X Mn2 O1X 100.1(11) 6 3 ?
O1 Mn2 O1X 4.7(11) 3 3 ?
O1 Mn2 O1X 73.5(7) 2 3 ?
O1 Mn2 O1X 79.3(7) . 3 ?
Mn1 Mn2 O1X 133.7(5) 4 3 ?
O1X Mn2 O1X 77.5(8) 2 3 ?
O1X Mn2 O1X 77.5(8) . 3 ?
Mn2 Mn2 C2 104.04(7) 4 4 ?
O1 Mn2 C2 14.5(7) 4 4 ?
O1 Mn2 C2 112.8(7) 6 4 ?
O1 Mn2 C2 104.1(7) 5 4 ?
O1X Mn2 C2 98.5(6) 5 4 ?
O1X Mn2 C2 18.4(6) 4 4 ?
O1X Mn2 C2 116.7(6) 6 4 ?
O1 Mn2 C2 137.9(6) 3 4 ?
O1 Mn2 C2 102.5(6) 2 4 ?
O1 Mn2 C2 63.7(6) . 4 ?
Mn1 Mn2 C2 75.96(7) 4 4 ?
O1X Mn2 C2 97.9(5) 2 4 ?
O1X Mn2 C2 64.9(5) . 4 ?
O1X Mn2 C2 142.2(5) 3 4 ?
C2 O1 Mn2 146.4(14) . 4 ?
C2 O1 Mn1 138.2(13) . . ?
Mn2 O1 Mn1 72.0(7) 4 . ?
C2 O1 Mn2 129.8(13) . . ?
Mn1 O1 Mn2 89.4(6) . . ?
C2 O1X Mn2 127.8(12) . 4 ?
C2 O1X Mn1 144.7(17) . . ?
Mn2 O1X Mn1 64.8(5) 4 . ?
C2 O1X Mn2 115.7(11) . . ?
Mn1 O1X Mn2 79.7(5) . . ?
C2 O1X Mn2 126.1(13) . 10 ?
Mn2 O1X Mn2 92.3(7) 4 10 ?
Mn2 O1X Mn2 107.2(6) . 10 ?
F2 C1 F3 108.2(3) . . ?
F2 C1 F1 108.0(3) . . ?
F3 C1 F1 105.8(3) . . ?
F2 C1 C2 113.4(3) . . ?
F3 C1 C2 111.5(3) . . ?
F1 C1 C2 109.7(3) . . ?
F2 C1 Mn1 145.5(3) . . ?
F3 C1 Mn1 58.24(19) . . ?
F1 C1 Mn1 106.3(2) . . ?
C2 C1 Mn1 56.45(18) . . ?
C1 F3 Mn1 102.5(2) . . ?
C1 F3 Mn2 140.3(2) . 10 ?
O1X C2 C3 134.9(8) . . ?
O1 C2 C3 120.3(8) . . ?
O1X C2 C1 107.4(7) . . ?
O1 C2 C1 122.2(8) . . ?
C3 C2 C1 117.4(3) . . ?
C3 C2 Mn2 101.4(2) . 4 ?
C1 C2 Mn2 141.2(2) . 4 ?
O1X C2 Mn2 45.0(7) . . ?
C3 C2 Mn2 89.9(2) . . ?
C1 C2 Mn2 151.8(2) . . ?
C3 C2 Mn1 137.7(2) . . ?
C1 C2 Mn1 101.0(2) . . ?
Mn2 C2 Mn1 56.29(8) . . ?
C2 C3 C2 123.0(4) . 4 ?
C2 C3 Mn2 67.0(2) . . ?
C2 C3 Mn2 56.0(2) 4 . ?
C2 C3 Mn2 56.0(2) . 4 ?
C2 C3 Mn2 67.0(2) 4 4 ?

loop_
_geom_bond_atom_site_label_1
_geom_bond_atom_site_label_2
_geom_bond_distance
_geom_bond_site_symmetry_2
_geom_bond_publ_flag
Mn1 O1 2.20(2) 9 ?
Mn1 O1 2.20(2) 8 ?
Mn1 O1 2.20(2) 3 ?
Mn1 O1 2.20(2) . ?
Mn1 O1 2.20(2) 7 ?
Mn1 O1 2.20(2) 2 ?
Mn1 O1X 2.28(2) 9 ?
Mn1 O1X 2.28(2) 8 ?
Mn1 O1X 2.28(2) . ?
Mn1 O1X 2.28(2) 7 ?
Mn1 O1X 2.28(2) 2 ?
Mn1 O1X 2.28(2) 3 ?
Mn1 Mn2 2.359(3) 10 ?
Mn1 Mn2 2.359(3) 4 ?
Mn1 Mn2 3.109(3) 7 ?
Mn2 O1 1.772(14) 4 ?
Mn2 O1 1.772(14) 6 ?
Mn2 O1 1.772(14) 5 ?
Mn2 O1X 2.109(13) 5 ?
Mn2 O1X 2.109(13) 4 ?
Mn2 O1X 2.109(13) 6 ?
Mn2 O1 2.221(15) 3 ?
Mn2 O1 2.221(15) 2 ?
Mn2 O1 2.221(15) . ?
Mn2 Mn1 2.359(3) 4 ?
Mn2 O1X 2.557(14) 2 ?
Mn2 O1X 2.557(14) . ?
Mn2 O1X 2.557(14) 3 ?
O1 C2 1.35(2) . ?
O1 Mn2 1.772(14) 4 ?
O1X C2 1.19(2) . ?
O1X Mn2 2.109(13) 4 ?
C1 F2 1.312(5) . ?
C1 F3 1.327(4) . ?
C1 F1 1.338(5) . ?
C1 C2 1.531(5) . ?
C2 C3 1.386(4) . ?
C2 Mn2 2.993(3) 4 ?
C3 C2 1.386(4) 4 ?
C3 Mn2 3.538(5) 4 ?
